data_7039469
loop_
_publ_author_name
'Duan, Xin-E'
'Tong, Hong-Bo'
'Wei, Xue-Hong'
'Shi, He-Ping'
'Bai, Sheng-Di'
'Bai, Tao'
'Zhang, Jing'
'Zhang, Yong-Bin'
'Liu, Dian-Sheng'

_publ_section_title
;
 Coordination reactions of
 2-pyridinecarboxaldehyde-phenylhydrazonatolithium with selected
 transition metal (Zn, Sn, Fe, Co, Ni and Zr) chlorides and its coupling
 reaction with dichloromethane.
;
_journal_issue 27
_journal_name_full 'Dalton transactions (Cambridge, England : 2003)'
_journal_page_first 11061
_journal_page_last 11070
_journal_paper_doi 10.1039/c6dt01183g
_journal_volume 45
_journal_year 2016
_chemical_formula_moiety 'C24 H20 N6 Zn'
_chemical_formula_sum 'C24 H20 N6 Zn'
_chemical_formula_weight 457.83
_chemical_melting_point 454.5(15)
_chemical_name_systematic
; 
 ? 
;
_space_group_IT_number 15
_symmetry_cell_setting monoclinic
_symmetry_space_group_name_Hall '-C 2yc'
_symmetry_space_group_name_H-M 'C 1 2/c 1'
_atom_sites_solution_hydrogens geom
_atom_sites_solution_primary direct
_atom_sites_solution_secondary difmap
_audit_creation_method SHELXL-97
_audit_update_record
;
2016-03-23 deposited with the CCDC.
2016-06-10 downloaded from the CCDC.
;
_cell_angle_alpha 90.00
_cell_angle_beta 107.312(12)
_cell_angle_gamma 90.00
_cell_formula_units_Z 4
_cell_length_a 18.700(17)
_cell_length_b 9.744(9)
_cell_length_c 11.970(11)
_cell_measurement_reflns_used 3202
_cell_measurement_temperature 238(2)
_cell_measurement_theta_max 26.99
_cell_measurement_theta_min 2.38
_cell_volume 2082(3)
_computing_cell_refinement SAINT
_computing_data_collection SMART
_computing_data_reduction SAINT
_computing_molecular_graphics 'Bruker SHELXTL'
_computing_publication_material 'Bruker SHELXTL'
_computing_structure_refinement 'SHELXS-97 (Sheldrick, 2008)'
_computing_structure_solution 'SHELXS-97 (Sheldrick, 2008)'
_diffrn_ambient_temperature 238(2)
_diffrn_measured_fraction_theta_full 0.972
_diffrn_measured_fraction_theta_max 0.972
_diffrn_measurement_device_type 'CCD AREA DETECOR'
_diffrn_measurement_method /w
_diffrn_radiation_monochromator graphite
_diffrn_radiation_source 'fine-focus sealed tube'
_diffrn_radiation_type MoK\a
_diffrn_radiation_wavelength 0.71073
_diffrn_reflns_av_R_equivalents 0.0369
_diffrn_reflns_av_sigmaI/netI 0.0462
_diffrn_reflns_limit_h_max 22
_diffrn_reflns_limit_h_min -18
_diffrn_reflns_limit_k_max 11
_diffrn_reflns_limit_k_min -11
_diffrn_reflns_limit_l_max 13
_diffrn_reflns_limit_l_min -14
_diffrn_reflns_number 4442
_diffrn_reflns_theta_full 25.01
_diffrn_reflns_theta_max 25.01
_diffrn_reflns_theta_min 2.38
_exptl_absorpt_coefficient_mu 1.204
_exptl_absorpt_correction_T_max 0.7948
_exptl_absorpt_correction_T_min 0.7141
_exptl_absorpt_correction_type multi-scan
_exptl_absorpt_process_details sadabs
_exptl_crystal_colour yellow
_exptl_crystal_density_diffrn 1.460
_exptl_crystal_density_method 'not measured'
_exptl_crystal_description block
_exptl_crystal_F_000 944
_exptl_crystal_size_max 0.30
_exptl_crystal_size_mid 0.20
_exptl_crystal_size_min 0.20
_refine_diff_density_max 0.638
_refine_diff_density_min -1.179
_refine_diff_density_rms 0.182
_refine_ls_extinction_method none
_refine_ls_goodness_of_fit_ref 0.954
_refine_ls_hydrogen_treatment constr
_refine_ls_matrix_type full
_refine_ls_number_parameters 141
_refine_ls_number_reflns 1793
_refine_ls_number_restraints 0
_refine_ls_restrained_S_all 0.954
_refine_ls_R_factor_all 0.0687
_refine_ls_R_factor_gt 0.0601
_refine_ls_shift/su_max 0.000
_refine_ls_shift/su_mean 0.000
_refine_ls_structure_factor_coef Fsqd
_refine_ls_weighting_details 'calc w=1/[\s^2^(Fo^2^)+(0.1909P)^2^+1.7666P] where P=(Fo^2^+2Fc^2^)/3'
_refine_ls_weighting_scheme calc
_refine_ls_wR_factor_gt 0.1711
_refine_ls_wR_factor_ref 0.2060
_reflns_number_gt 1627
_reflns_number_total 1793
_reflns_threshold_expression >2sigma(I)
_cod_data_source_file c6dt01183g2.cif
_cod_data_source_block 1
_cod_depositor_comments
;
The following automatic conversions were performed:

'_chemical_melting_point' value '453-456' was changed to '454.5(15)'
- the average value was taken and precision was estimated.

'_symmetry_cell_setting' value 'Monoclinic' changed to 'monoclinic'
according to
/usr/data/users/saulius/crontab/automatic-downloads/rss-feeds/RSC/lib/dictionaries/cif_core.dic
dictionary named 'cif_core.dic' version 2.4.2 from 2011-04-26.

Automatic conversion script
Id: cif_fix_values 4268 2015-11-12 08:31:59Z antanas 

 Adding full bibliography for 7039469--7039475.cif.
;
_cod_original_sg_symbol_H-M 'C2/c  '
_cod_database_code 7039469

loop_
_symmetry_equiv_pos_as_xyz
'x, y, z'
'-x, y, -z+1/2'
'x+1/2, y+1/2, z'
'-x+1/2, y+1/2, -z+1/2'
'-x, -y, -z'
'x, -y, z-1/2'
'-x+1/2, -y+1/2, -z'
'x+1/2, -y+1/2, z-1/2'

loop_
_atom_site_label
_atom_site_type_symbol
_atom_site_fract_x
_atom_site_fract_y
_atom_site_fract_z
_atom_site_U_iso_or_equiv
_atom_site_adp_type
_atom_site_occupancy
_atom_site_symmetry_multiplicity
_atom_site_calc_flag
_atom_site_refinement_flags
Zn1 Zn 0.5000 0.16562(6) 0.2500 0.0280(4) Uani 1 2 d S
N1 N 0.55611(19) 0.2938(4) 0.3800(3) 0.0309(8) Uani 1 1 d .
N2 N 0.4342(2) 0.1331(4) 0.4430(3) 0.0364(9) Uani 1 1 d .
N3 N 0.43514(18) 0.0913(3) 0.3361(3) 0.0277(8) Uani 1 1 d .
C1 C 0.4799(3) 0.2262(5) 0.5035(4) 0.0397(11) Uani 1 1 d .
H1 H 0.4725 0.2452 0.5763 0.048 Uiso 1 1 calc R
C2 C 0.5386(2) 0.3047(4) 0.4814(4) 0.0316(9) Uani 1 1 d .
C3 C 0.5777(3) 0.3990(5) 0.5681(4) 0.0433(12) Uani 1 1 d .
H3 H 0.5643 0.4090 0.6373 0.052 Uiso 1 1 calc R
C4 C 0.6349(3) 0.4756(5) 0.5512(5) 0.0497(12) Uani 1 1 d .
H4 H 0.6618 0.5362 0.6097 0.060 Uiso 1 1 calc R
C5 C 0.6530(3) 0.4636(6) 0.4477(5) 0.0562(14) Uani 1 1 d .
H5 H 0.6918 0.5157 0.4338 0.067 Uiso 1 1 calc R
C6 C 0.6114(3) 0.3708(5) 0.3645(5) 0.0440(11) Uani 1 1 d .
H6 H 0.6230 0.3621 0.2936 0.053 Uiso 1 1 calc R
C7 C 0.3825(2) -0.0130(4) 0.2923(3) 0.0272(8) Uani 1 1 d .
C8 C 0.3364(2) -0.0690(5) 0.3534(4) 0.0342(9) Uani 1 1 d .
H8 H 0.3389 -0.0353 0.4280 0.041 Uiso 1 1 calc R
C9 C 0.2871(3) -0.1736(4) 0.3049(5) 0.0363(11) Uani 1 1 d .
H9 H 0.2571 -0.2114 0.3477 0.044 Uiso 1 1 calc R
C10 C 0.2812(3) -0.2241(5) 0.1930(4) 0.0404(11) Uani 1 1 d .
H10 H 0.2471 -0.2944 0.1599 0.048 Uiso 1 1 calc R
C11 C 0.3261(3) -0.1695(5) 0.1326(5) 0.0427(12) Uani 1 1 d .
H11 H 0.3228 -0.2032 0.0577 0.051 Uiso 1 1 calc R
C12 C 0.3765(2) -0.0646(5) 0.1803(4) 0.0354(10) Uani 1 1 d .
H12 H 0.4068 -0.0282 0.1373 0.042 Uiso 1 1 calc R

loop_
_atom_site_aniso_label
_atom_site_aniso_U_11
_atom_site_aniso_U_22
_atom_site_aniso_U_33
_atom_site_aniso_U_23
_atom_site_aniso_U_13
_atom_site_aniso_U_12
Zn1 0.0305(5) 0.0335(5) 0.0235(5) 0.000 0.0137(3) 0.000
N1 0.0315(18) 0.0303(16) 0.0338(18) 0.0000(15) 0.0140(14) -0.0004(14)
N2 0.045(2) 0.0429(19) 0.0279(19) -0.0050(16) 0.0215(17) -0.0082(18)
N3 0.0310(17) 0.0327(18) 0.0217(16) -0.0030(13) 0.0113(13) -0.0025(13)
C1 0.051(3) 0.048(3) 0.026(2) -0.0118(19) 0.0194(19) -0.009(2)
C2 0.034(2) 0.0307(19) 0.030(2) -0.0023(17) 0.0095(18) 0.0023(16)
C3 0.051(3) 0.042(3) 0.037(2) -0.012(2) 0.014(2) -0.004(2)
C4 0.050(3) 0.041(2) 0.056(3) -0.018(2) 0.013(2) -0.012(2)
C5 0.055(3) 0.046(3) 0.071(4) -0.011(2) 0.024(3) -0.020(2)
C6 0.045(3) 0.045(2) 0.048(3) -0.005(2) 0.024(2) -0.007(2)
C7 0.0295(19) 0.0287(19) 0.0252(19) 0.0014(15) 0.0111(15) 0.0035(15)
C8 0.035(2) 0.040(2) 0.031(2) 0.0007(17) 0.0151(17) 0.0022(17)
C9 0.036(2) 0.035(2) 0.042(3) 0.0032(17) 0.018(2) -0.0018(15)
C10 0.038(2) 0.034(2) 0.048(3) -0.0032(19) 0.010(2) -0.0041(18)
C11 0.045(3) 0.051(3) 0.032(2) -0.0085(18) 0.012(2) -0.0066(19)
C12 0.040(2) 0.041(2) 0.028(2) -0.0054(18) 0.0157(18) -0.0013(18)

loop_
_atom_type_symbol
_atom_type_description
_atom_type_scat_dispersion_real
_atom_type_scat_dispersion_imag
_atom_type_scat_source
C C 0.0033 0.0016 'International Tables Vol C Tables 4.2.6.8 and 6.1.1.4'
H H 0.0000 0.0000 'International Tables Vol C Tables 4.2.6.8 and 6.1.1.4'
N N 0.0061 0.0033 'International Tables Vol C Tables 4.2.6.8 and 6.1.1.4'
Zn Zn 0.2839 1.4301 'International Tables Vol C Tables 4.2.6.8 and 6.1.1.4'

loop_
_geom_angle_atom_site_label_1
_geom_angle_atom_site_label_2
_geom_angle_atom_site_label_3
_geom_angle
_geom_angle_site_symmetry_1
_geom_angle_site_symmetry_3
N3 Zn1 N3 136.37(19) 2_655 .
N3 Zn1 N1 111.93(15) 2_655 .
N3 Zn1 N1 94.84(15) . .
N3 Zn1 N1 94.84(15) 2_655 2_655
N3 Zn1 N1 111.93(15) . 2_655
N1 Zn1 N1 103.9(2) . 2_655
C6 N1 C2 119.0(4) . .
C6 N1 Zn1 119.0(3) . .
C2 N1 Zn1 122.0(3) . .
C1 N2 N3 123.0(4) . .
N2 N3 C7 111.6(3) . .
N2 N3 Zn1 125.1(3) . .
C7 N3 Zn1 123.3(3) . .
N2 C1 C2 133.0(4) . .
N2 C1 H1 113.5 . .
C2 C1 H1 113.5 . .
N1 C2 C1 122.0(4) . .
N1 C2 C3 120.0(4) . .
C1 C2 C3 118.1(4) . .
C4 C3 C2 120.1(5) . .
C4 C3 H3 119.9 . .
C2 C3 H3 119.9 . .
C5 C4 C3 119.8(4) . .
C5 C4 H4 120.1 . .
C3 C4 H4 120.1 . .
C4 C5 C6 117.4(5) . .
C4 C5 H5 121.3 . .
C6 C5 H5 121.3 . .
N1 C6 C5 123.7(5) . .
N1 C6 H6 118.1 . .
C5 C6 H6 118.1 . .
C8 C7 C12 118.3(4) . .
C8 C7 N3 124.1(3) . .
C12 C7 N3 117.7(4) . .
C9 C8 C7 120.5(4) . .
C9 C8 H8 119.8 . .
C7 C8 H8 119.8 . .
C8 C9 C10 120.9(4) . .
C8 C9 H9 119.5 . .
C10 C9 H9 119.5 . .
C11 C10 C9 118.9(4) . .
C11 C10 H10 120.6 . .
C9 C10 H10 120.6 . .
C10 C11 C12 121.1(4) . .
C10 C11 H11 119.4 . .
C12 C11 H11 119.4 . .
C11 C12 C7 120.4(4) . .
C11 C12 H12 119.8 . .
C7 C12 H12 119.8 . .

loop_
_geom_bond_atom_site_label_1
_geom_bond_atom_site_label_2
_geom_bond_distance
_geom_bond_site_symmetry_2
Zn1 N3 1.950(3) 2_655
Zn1 N3 1.950(3) .
Zn1 N1 2.028(4) .
Zn1 N1 2.028(4) 2_655
N1 C6 1.334(6) .
N1 C2 1.352(6) .
N2 C1 1.307(6) .
N2 N3 1.348(5) .
N3 C7 1.403(5) .
C1 C2 1.427(6) .
C1 H1 0.9400 .
C2 C3 1.415(6) .
C3 C4 1.368(7) .
C3 H3 0.9400 .
C4 C5 1.384(8) .
C4 H4 0.9400 .
C5 C6 1.398(7) .
C5 H5 0.9400 .
C6 H6 0.9400 .
C7 C8 1.398(6) .
C7 C12 1.404(6) .
C8 C9 1.380(6) .
C8 H8 0.9400 .
C9 C10 1.401(7) .
C9 H9 0.9400 .
C10 C11 1.367(7) .
C10 H10 0.9400 .
C11 C12 1.392(7) .
C11 H11 0.9400 .
C12 H12 0.9400 .

loop_
_geom_torsion_atom_site_label_1
_geom_torsion_atom_site_label_2
_geom_torsion_atom_site_label_3
_geom_torsion_atom_site_label_4
_geom_torsion
_geom_torsion_site_symmetry_1
N3 Zn1 N1 C6 33.7(4) 2_655
N3 Zn1 N1 C6 178.5(4) .
N1 Zn1 N1 C6 -67.5(3) 2_655
N3 Zn1 N1 C2 -147.1(3) 2_655
N3 Zn1 N1 C2 -2.3(3) .
N1 Zn1 N1 C2 111.7(4) 2_655
C1 N2 N3 C7 177.7(4) .
C1 N2 N3 Zn1 -2.9(6) .
N3 Zn1 N3 N2 132.8(3) 2_655
N1 Zn1 N3 N2 3.6(3) .
N1 Zn1 N3 N2 -103.6(3) 2_655
N3 Zn1 N3 C7 -47.9(3) 2_655
N1 Zn1 N3 C7 -177.1(3) .
N1 Zn1 N3 C7 75.7(3) 2_655
N3 N2 C1 C2 -0.3(9) .
C6 N1 C2 C1 179.6(4) .
Zn1 N1 C2 C1 0.4(6) .
C6 N1 C2 C3 1.4(6) .
Zn1 N1 C2 C3 -177.8(3) .
N2 C1 C2 N1 1.7(8) .
N2 C1 C2 C3 179.9(5) .
N1 C2 C3 C4 -2.3(7) .
C1 C2 C3 C4 179.4(5) .
C2 C3 C4 C5 1.9(8) .
C3 C4 C5 C6 -0.6(8) .
C2 N1 C6 C5 -0.1(8) .
Zn1 N1 C6 C5 179.2(4) .
C4 C5 C6 N1 -0.4(9) .
N2 N3 C7 C8 -1.6(5) .
Zn1 N3 C7 C8 179.0(3) .
N2 N3 C7 C12 178.9(4) .
Zn1 N3 C7 C12 -0.5(5) .
C12 C7 C8 C9 0.9(6) .
N3 C7 C8 C9 -178.6(4) .
C7 C8 C9 C10 -1.2(6) .
C8 C9 C10 C11 1.0(7) .
C9 C10 C11 C12 -0.5(7) .
C10 C11 C12 C7 0.2(7) .
C8 C7 C12 C11 -0.4(6) .
N3 C7 C12 C11 179.1(4) .
